data_7702344
loop_
_publ_author_name
'Mathieson, Trevor J.'
'Langdon, Alan G.'
'Milestone, Neil B.'
'Nicholson, Brian K.'

_publ_section_title
;
 Preparation and structural characterisation of isocyanide gold(I)
 nitrates, [Au(NO3)(CNR)] (R&#x2005;=&#x2005;Et, But or C6H3Me2-2,6); new
 auriophilic motifs&#x200A;&#x2020;
;
_journal_issue 2
_journal_name_full 'Journal of the Chemical Society, Dalton Transactions'
_journal_page_first 201
_journal_paper_doi 10.1039/a806399k
_journal_year 1999
_chemical_formula_moiety 'C3 H5 Au Cl N'
_chemical_formula_sum 'C3 H5 Au Cl N'
_chemical_formula_weight 287.50
_chemical_name_common 'ethylisonitrile gold chloride'
_chemical_name_systematic
;
 Chloro(ethylisonitrile)gold(I)
;
_space_group_IT_number 11
_space_group_name_Hall '-P 2yb'
_space_group_name_H-M_alt 'P 1 21/m 1'
_symmetry_cell_setting monoclinic
_symmetry_space_group_name_H-M 'P 1 21/m 1'
_atom_sites_solution_hydrogens geom
_atom_sites_solution_primary patterson
_atom_sites_solution_secondary difmap
_audit_creation_method SHELXL-97
_cell_angle_alpha 90.00
_cell_angle_beta 96.100(2)
_cell_angle_gamma 90.00
_cell_formula_units_Z 2
_cell_length_a 4.4626(5)
_cell_length_b 6.3014(7)
_cell_length_c 10.0629(11)
_cell_measurement_reflns_used all
_cell_measurement_temperature 203(2)
_cell_measurement_theta_max '28 degrees'
_cell_measurement_theta_min '2 degrees'
_cell_volume 281.37(5)
_computing_cell_refinement saint
_computing_data_collection smart
_computing_data_reduction saint
_computing_molecular_graphics PLUTO
_computing_publication_material SHELXL-97
_computing_structure_refinement 'SHELXL-97 (Sheldrick, 1997)'
_computing_structure_solution 'SHELXS-97 (Sheldrick, 1990)'
_diffrn_ambient_temperature 203(2)
_diffrn_detector_area_resol_mean '0.75 A'
_diffrn_measured_fraction_theta_full 0.908
_diffrn_measured_fraction_theta_max 0.908
_diffrn_measurement_device_type 'Siemens SMART CCD'
_diffrn_measurement_method 'omega scans'
_diffrn_radiation_monochromator graphite
_diffrn_radiation_source 'fine-focus sealed tube'
_diffrn_radiation_type MoK\a
_diffrn_radiation_wavelength 0.71073
_diffrn_reflns_av_R_equivalents 0.051
_diffrn_reflns_av_sigmaI/netI 0.0586
_diffrn_reflns_limit_h_max 5
_diffrn_reflns_limit_h_min -5
_diffrn_reflns_limit_k_max 8
_diffrn_reflns_limit_k_min 0
_diffrn_reflns_limit_l_max 13
_diffrn_reflns_limit_l_min 0
_diffrn_reflns_number 677
_diffrn_reflns_theta_full 28.06
_diffrn_reflns_theta_max 28.06
_diffrn_reflns_theta_min 2.04
_diffrn_standards_decay_% 0%
_diffrn_standards_interval_count n/a
_diffrn_standards_interval_time n/a
_diffrn_standards_number n/a
_exptl_absorpt_coefficient_mu 26.467
_exptl_absorpt_correction_T_max 0.912
_exptl_absorpt_correction_T_min 0.058
_exptl_absorpt_correction_type empirical
_exptl_crystal_colour colourless
_exptl_crystal_density_diffrn 3.393
_exptl_crystal_density_meas ?
_exptl_crystal_density_method 'not measured'
_exptl_crystal_description 'square plate'
_exptl_crystal_F_000 252
_exptl_crystal_size_max 0.18
_exptl_crystal_size_mid 0.15
_exptl_crystal_size_min 0.05
_refine_diff_density_max 4.265
_refine_diff_density_min -4.259
_refine_diff_density_rms 0.574
_refine_ls_extinction_coef 0.0
_refine_ls_extinction_method none
_refine_ls_goodness_of_fit_ref 1.055
_refine_ls_hydrogen_treatment mixed
_refine_ls_matrix_type full
_refine_ls_number_parameters 37
_refine_ls_number_reflns 680
_refine_ls_number_restraints 0
_refine_ls_restrained_S_all 1.055
_refine_ls_R_factor_all 0.0562
_refine_ls_R_factor_gt 0.0549
_refine_ls_shift/su_max 0.156
_refine_ls_shift/su_mean 0.029
_refine_ls_structure_factor_coef Fsqd
_refine_ls_weighting_details 'w=1/[\s^2^(Fo^2^)+(0.1022P)^2^+0.0000P] where P=(Fo^2^+2Fc^2^)/3'
_refine_ls_weighting_scheme calc
_refine_ls_wR_factor_gt 0.1377
_refine_ls_wR_factor_ref 0.1385
_reflns_number_gt 629
_reflns_number_total 680
_reflns_threshold_expression >2sigma(I)
_cod_data_source_file 806399k.txt
_cod_data_source_block tjm8d
_cod_depositor_comments
;
The following automatic conversions were performed:

data item '_exptl_crystal_density_meas' value 'not measured' was
changed to '?' -- the value is perceived as not measured.

data item '_refine_ls_weighting_scheme' value 'calc
w=1/[\s^2^(Fo^2^)+(0.1022P)^2^+0.0000P] where P=(Fo^2^+2Fc^2^)/3' was
changed to 'calc'. A new data item '_refine_ls_weighting_details' was
created with the value set to
'w=1/[\s^2^(Fo^2^)+(0.1022P)^2^+0.0000P] where P=(Fo^2^+2Fc^2^)/3'.

Automatic conversion script
Id: cif_fix_values 6909 2019-04-08 15:41:33Z antanas 
;
_cod_original_sg_symbol_H-M P2(1)/m
_cod_database_code 7702344

loop_
_symmetry_equiv_pos_as_xyz
'x, y, z'
'-x, y+1/2, -z'
'-x, -y, -z'
'x, -y-1/2, z'

loop_
_atom_site_label
_atom_site_type_symbol
_atom_site_fract_x
_atom_site_fract_y
_atom_site_fract_z
_atom_site_U_iso_or_equiv
_atom_site_adp_type
_atom_site_occupancy
_atom_site_calc_flag
_atom_site_refinement_flags
Au1 Au 0.37489(13) 0.2500 0.43389(6) 0.0320(3) Uani 1 d S
Cl1 Cl 0.6095(11) 0.2500 0.2437(5) 0.0400(10) Uani 1 d S
C1 C 0.165(4) 0.2500 0.588(2) 0.036(4) Uani 1 d S
N1 N 0.045(3) 0.2500 0.6893(16) 0.040(4) Uani 1 d S
C2 C -0.105(4) 0.2500 0.8085(18) 0.038(4) Uani 1 d S
H2A H -0.2334 0.1242 0.8094 0.045 Uiso 0.50 calc PR
H2B H -0.2334 0.3758 0.8094 0.045 Uiso 0.50 calc PR
C3 C 0.122(4) 0.2500 0.933(2) 0.044(4) Uani 1 d S
H3A H 0.0156 0.2500 1.0118 0.067 Uiso 1 calc SR
H3B H 0.2476 0.3757 0.9326 0.067 Uiso 0.50 calc PR
H3C H 0.2476 0.1243 0.9326 0.067 Uiso 0.50 calc PR

loop_
_atom_site_aniso_label
_atom_site_aniso_U_11
_atom_site_aniso_U_22
_atom_site_aniso_U_33
_atom_site_aniso_U_23
_atom_site_aniso_U_13
_atom_site_aniso_U_12
Au1 0.0381(5) 0.0228(4) 0.0345(5) 0.000 0.0015(3) 0.000
Cl1 0.050(2) 0.029(2) 0.042(2) 0.000 0.0119(19) 0.000
C1 0.044(9) 0.016(8) 0.050(11) 0.000 0.008(8) 0.000
N1 0.032(7) 0.046(9) 0.040(8) 0.000 -0.011(6) 0.000
C2 0.033(8) 0.035(9) 0.048(10) 0.000 0.018(7) 0.000
C3 0.044(9) 0.033(9) 0.057(12) 0.000 0.008(8) 0.000

loop_
_atom_type_symbol
_atom_type_description
_atom_type_scat_dispersion_real
_atom_type_scat_dispersion_imag
_atom_type_scat_source
C C 0.0033 0.0016 'International Tables Vol C Tables 4.2.6.8 and 6.1.1.4'
H H 0.0000 0.0000 'International Tables Vol C Tables 4.2.6.8 and 6.1.1.4'
N N 0.0061 0.0033 'International Tables Vol C Tables 4.2.6.8 and 6.1.1.4'
Cl Cl 0.1484 0.1585 'International Tables Vol C Tables 4.2.6.8 and 6.1.1.4'
Au Au -2.0133 8.8022 'International Tables Vol C Tables 4.2.6.8 and 6.1.1.4'

loop_
_geom_angle_atom_site_label_1
_geom_angle_atom_site_label_2
_geom_angle_atom_site_label_3
_geom_angle
C1 Au1 Cl1 177.8(6)
N1 C1 Au1 177.1(18)
C1 N1 C2 178.9(18)
N1 C2 C3 111.0(14)

loop_
_geom_bond_atom_site_label_1
_geom_bond_atom_site_label_2
_geom_bond_distance
Au1 C1 1.89(2)
Au1 Cl1 2.277(5)
C1 N1 1.20(2)
N1 C2 1.43(2)
C2 C3 1.52(3)
